data_4501263
loop_
_publ_author_name
'Vaughn, Shae Anne'
'Severance, Rachel C.'
'Smith, Mark D.'
'zur Loye, Hans-Conrad'

_publ_section_title
;
 Crystal Growth, Structural Motifs, and Optical Properties of Molecular
 and Polymeric Cerium Halide Materials
;
_journal_issue 11
_journal_name_full 'Crystal Growth &amp; Design'
_journal_page_first 5072
_journal_paper_doi 10.1021/cg200985m
_journal_volume 11
_journal_year 2011
_chemical_formula_moiety 'C2 H10 Ce Cl3 O3'
_chemical_formula_sum 'C2 H10 Ce Cl3 O3'
_chemical_formula_weight 328.57
_chemical_name_systematic
; 
 ? 
;
_space_group_IT_number 2
_symmetry_cell_setting triclinic
_symmetry_space_group_name_Hall '-P 1'
_symmetry_space_group_name_H-M 'P -1'
_atom_sites_solution_hydrogens geom
_atom_sites_solution_primary direct
_atom_sites_solution_secondary difmap
_audit_creation_method SHELXL-97
_cell_angle_alpha 106.2270(10)
_cell_angle_beta 110.3620(10)
_cell_angle_gamma 99.6970(10)
_cell_formula_units_Z 2
_cell_length_a 6.7897(6)
_cell_length_b 8.5362(7)
_cell_length_c 9.1909(8)
_cell_measurement_reflns_used 6121
_cell_measurement_temperature 150(2)
_cell_measurement_theta_max 27.590
_cell_measurement_theta_min 2.540
_cell_volume 458.15(7)
_computing_cell_refinement 'SAINT-Plus Version 6.45 (Bruker, 2001)'
_computing_data_collection 'SMART Version 5.625 (Bruker, 2001)'
_computing_data_reduction 'SAINT-Plus Version 6.45 (Bruker, 2001)'
_computing_molecular_graphics various
_computing_publication_material 'SHELXTL Version 6.14 (Bruker, 2000)'
_computing_structure_refinement 'SHELXL-97 (Sheldrick, 1997)'
_computing_structure_solution 'SHELXS-97 (Sheldrick, 1990)'
_diffrn_ambient_temperature 150(2)
_diffrn_measured_fraction_theta_full 0.998
_diffrn_measured_fraction_theta_max 0.998
_diffrn_measurement_device_type 'Bruker SMART APEX CCD diffractometer'
_diffrn_measurement_method 'omega scans'
_diffrn_radiation_monochromator graphite
_diffrn_radiation_source 'fine-focus sealed tube'
_diffrn_radiation_type MoK\a
_diffrn_radiation_wavelength 0.71073
_diffrn_reflns_av_R_equivalents 0.0202
_diffrn_reflns_av_sigmaI/netI 0.0190
_diffrn_reflns_limit_h_max 8
_diffrn_reflns_limit_h_min -8
_diffrn_reflns_limit_k_max 11
_diffrn_reflns_limit_k_min -11
_diffrn_reflns_limit_l_max 11
_diffrn_reflns_limit_l_min -11
_diffrn_reflns_number 7995
_diffrn_reflns_theta_full 27.59
_diffrn_reflns_theta_max 27.59
_diffrn_reflns_theta_min 2.54
_exptl_absorpt_coefficient_mu 5.789
_exptl_absorpt_correction_T_max 1.0000
_exptl_absorpt_correction_T_min 0.8063
_exptl_absorpt_correction_type multi-scan
_exptl_absorpt_process_details 'SADABS Version 2.05 (Bruker, 2001)'
_exptl_crystal_colour colorless
_exptl_crystal_density_diffrn 2.382
_exptl_crystal_density_method 'not measured'
_exptl_crystal_description irregular
_exptl_crystal_F_000 310
_exptl_crystal_size_max 0.14
_exptl_crystal_size_mid 0.12
_exptl_crystal_size_min 0.10
_refine_diff_density_max 0.811
_refine_diff_density_min -0.435
_refine_diff_density_rms 0.098
_refine_ls_extinction_method none
_refine_ls_goodness_of_fit_ref 1.042
_refine_ls_hydrogen_treatment mixed
_refine_ls_matrix_type full
_refine_ls_number_parameters 100
_refine_ls_number_reflns 2113
_refine_ls_number_restraints 6
_refine_ls_restrained_S_all 1.041
_refine_ls_R_factor_all 0.0164
_refine_ls_R_factor_gt 0.0155
_refine_ls_shift/su_max 0.002
_refine_ls_shift/su_mean 0.000
_refine_ls_structure_factor_coef Fsqd
_refine_ls_weighting_details 'calc w=1/[\s^2^(Fo^2^)+(0.0216P)^2^+0.2147P] where P=(Fo^2^+2Fc^2^)/3'
_refine_ls_weighting_scheme calc
_refine_ls_wR_factor_gt 0.0375
_refine_ls_wR_factor_ref 0.0380
_reflns_number_gt 2048
_reflns_number_total 2113
_reflns_threshold_expression >2sigma(I)
_cod_data_source_file cg200985m_si_002.cif
_cod_data_source_block sv2127ab
_cod_depositor_comments
;
The following automatic conversions were performed:

'_symmetry_cell_setting' value 'Triclinic' changed to 'triclinic'
according to /home/saulius/struct/CIF-dictionaries/cif_core.dic
dictionary named 'cif_core.dic' version 2.4.1 from 2010-06-29.

Automatic conversion script
Id: cif_fix_values 1715 2011-07-08 13:25:40Z adriana 
;
_cod_database_code 4501263

loop_
_symmetry_equiv_pos_as_xyz
'x, y, z'
'-x, -y, -z'

loop_
_atom_site_label
_atom_site_type_symbol
_atom_site_fract_x
_atom_site_fract_y
_atom_site_fract_z
_atom_site_U_iso_or_equiv
_atom_site_adp_type
_atom_site_occupancy
_atom_site_symmetry_multiplicity
_atom_site_calc_flag
_atom_site_refinement_flags
Ce1 Ce 0.486111(17) 0.712682(14) 0.395072(15) 0.01199(5) Uani 1 1 d .
Cl1 Cl 0.56033(9) 0.38238(7) 0.34317(7) 0.01644(11) Uani 1 1 d .
Cl2 Cl 0.73398(8) 1.05998(7) 0.47682(7) 0.01623(11) Uani 1 1 d .
Cl3 Cl 0.05050(8) 0.48378(7) 0.21378(7) 0.01679(11) Uani 1 1 d .
C1 C 0.2766(4) 0.9249(3) 0.0941(4) 0.0283(6) Uani 1 1 d .
H1B H 0.1789 0.9802 0.1323 0.042 Uiso 1 1 calc R
H1C H 0.2197 0.8886 -0.0275 0.042 Uiso 1 1 calc R
H1D H 0.4242 1.0058 0.1453 0.042 Uiso 1 1 calc R
C2 C 0.7387(4) 0.7589(4) 0.1175(3) 0.0259(6) Uani 1 1 d .
H2B H 0.6142 0.7987 0.0662 0.039 Uiso 1 1 calc R
H2C H 0.7671 0.6831 0.0301 0.039 Uiso 1 1 calc R
H2D H 0.8695 0.8573 0.1892 0.039 Uiso 1 1 calc R
O1 O 0.2866(3) 0.7787(2) 0.1413(2) 0.0185(3) Uani 1 1 d D
H1A H 0.195(4) 0.702(3) 0.074(3) 0.035(10) Uiso 1 1 d D
O2 O 0.6876(3) 0.6673(2) 0.2160(2) 0.0216(4) Uani 1 1 d D
H2A H 0.765(5) 0.614(4) 0.228(4) 0.036(9) Uiso 1 1 d D
O3 O 0.8712(3) 0.7722(2) 0.6001(2) 0.0205(4) Uani 1 1 d D
H3A H 0.970(4) 0.806(4) 0.585(4) 0.026(8) Uiso 1 1 d D
H3B H 0.900(6) 0.707(4) 0.637(4) 0.041(10) Uiso 1 1 d D

loop_
_atom_site_aniso_label
_atom_site_aniso_U_11
_atom_site_aniso_U_22
_atom_site_aniso_U_33
_atom_site_aniso_U_23
_atom_site_aniso_U_13
_atom_site_aniso_U_12
Ce1 0.01364(7) 0.01031(7) 0.01326(8) 0.00527(5) 0.00609(5) 0.00394(5)
Cl1 0.0233(3) 0.0132(3) 0.0170(3) 0.0071(2) 0.0109(2) 0.0073(2)
Cl2 0.0169(2) 0.0121(3) 0.0221(3) 0.0064(2) 0.0106(2) 0.00451(19)
Cl3 0.0158(2) 0.0152(3) 0.0174(3) 0.0066(2) 0.0048(2) 0.00335(19)
C1 0.0324(13) 0.0207(13) 0.0299(15) 0.0162(12) 0.0061(12) 0.0066(11)
C2 0.0325(13) 0.0343(15) 0.0274(14) 0.0194(12) 0.0214(12) 0.0169(11)
O1 0.0194(8) 0.0144(9) 0.0164(9) 0.0063(7) 0.0021(7) 0.0024(7)
O2 0.0277(9) 0.0260(10) 0.0257(10) 0.0169(8) 0.0179(8) 0.0164(8)
O3 0.0167(8) 0.0202(9) 0.0265(10) 0.0149(8) 0.0070(7) 0.0033(7)

loop_
_atom_type_symbol
_atom_type_description
_atom_type_scat_dispersion_real
_atom_type_scat_dispersion_imag
_atom_type_scat_source
C C 0.0033 0.0016 'International Tables Vol C Tables 4.2.6.8 and 6.1.1.4'
H H 0.0000 0.0000 'International Tables Vol C Tables 4.2.6.8 and 6.1.1.4'
O O 0.0106 0.0060 'International Tables Vol C Tables 4.2.6.8 and 6.1.1.4'
Cl Cl 0.1484 0.1585 'International Tables Vol C Tables 4.2.6.8 and 6.1.1.4'
Ce Ce -0.2486 2.6331 'International Tables Vol C Tables 4.2.6.8 and 6.1.1.4'

loop_
_geom_angle_atom_site_label_1
_geom_angle_atom_site_label_2
_geom_angle_atom_site_label_3
_geom_angle
_geom_angle_site_symmetry_1
_geom_angle_site_symmetry_3
O2 Ce1 O3 77.18(6) . .
O2 Ce1 O1 72.40(6) . .
O3 Ce1 O1 138.68(6) . .
O2 Ce1 Cl1 139.54(4) . 2_666
O3 Ce1 Cl1 75.43(4) . 2_666
O1 Ce1 Cl1 144.21(4) . 2_666
O2 Ce1 Cl3 108.75(5) . .
O3 Ce1 Cl3 147.82(4) . .
O1 Ce1 Cl3 70.31(4) . .
Cl1 Ce1 Cl3 81.277(17) 2_666 .
O2 Ce1 Cl2 142.72(4) . 2_676
O3 Ce1 Cl2 112.12(5) . 2_676
O1 Ce1 Cl2 79.09(4) . 2_676
Cl1 Ce1 Cl2 76.084(16) 2_666 2_676
Cl3 Ce1 Cl2 82.788(17) . 2_676
O2 Ce1 Cl1 70.22(4) . .
O3 Ce1 Cl1 75.19(4) . .
O1 Ce1 Cl1 118.05(4) . .
Cl1 Ce1 Cl1 74.341(18) 2_666 .
Cl3 Ce1 Cl1 77.355(16) . .
Cl2 Ce1 Cl1 146.412(15) 2_676 .
O2 Ce1 Cl2 78.76(4) . .
O3 Ce1 Cl2 70.46(4) . .
O1 Ce1 Cl2 76.65(4) . .
Cl1 Ce1 Cl2 118.217(17) 2_666 .
Cl3 Ce1 Cl2 141.341(15) . .
Cl2 Ce1 Cl2 71.577(17) 2_676 .
Cl1 Ce1 Cl2 137.790(16) . .
Ce1 Cl1 Ce1 105.659(18) 2_666 .
Ce1 Cl2 Ce1 108.423(17) 2_676 .
O1 C1 H1B 109.5 . .
O1 C1 H1C 109.5 . .
H1B C1 H1C 109.5 . .
O1 C1 H1D 109.5 . .
H1B C1 H1D 109.5 . .
H1C C1 H1D 109.5 . .
O2 C2 H2B 109.5 . .
O2 C2 H2C 109.5 . .
H2B C2 H2C 109.5 . .
O2 C2 H2D 109.5 . .
H2B C2 H2D 109.5 . .
H2C C2 H2D 109.5 . .
C1 O1 Ce1 138.58(15) . .
C1 O1 H1A 109(3) . .
Ce1 O1 H1A 112(3) . .
C2 O2 Ce1 132.26(15) . .
C2 O2 H2A 106(3) . .
Ce1 O2 H2A 119(3) . .
Ce1 O3 H3A 122(2) . .
Ce1 O3 H3B 119(3) . .
H3A O3 H3B 104(3) . .

loop_
_geom_bond_atom_site_label_1
_geom_bond_atom_site_label_2
_geom_bond_distance
_geom_bond_site_symmetry_2
Ce1 O2 2.4735(17) .
Ce1 O3 2.4966(17) .
Ce1 O1 2.5269(17) .
Ce1 Cl1 2.8423(6) 2_666
Ce1 Cl3 2.8542(6) .
Ce1 Cl2 2.8826(6) 2_676
Ce1 Cl1 2.8854(6) .
Ce1 Cl2 2.8948(6) .
Cl1 Ce1 2.8423(6) 2_666
Cl2 Ce1 2.8826(6) 2_676
C1 O1 1.436(3) .
C1 H1B 0.9800 .
C1 H1C 0.9800 .
C1 H1D 0.9800 .
C2 O2 1.440(3) .
C2 H2B 0.9800 .
C2 H2C 0.9800 .
C2 H2D 0.9800 .
O1 H1A 0.752(19) .
O2 H2A 0.751(19) .
O3 H3A 0.756(18) .
O3 H3B 0.749(18) .

loop_
_geom_hbond_atom_site_label_D
_geom_hbond_atom_site_label_H
_geom_hbond_atom_site_label_A
_geom_hbond_distance_DH
_geom_hbond_distance_HA
_geom_hbond_distance_DA
_geom_hbond_angle_DHA
_geom_hbond_site_symmetry_A
O1 H1A Cl3 0.752(19) 2.45(2) 3.1460(18) 155(3) 2_565
O2 H2A Cl3 0.751(19) 2.41(2) 3.1378(18) 162(3) 1_655
O3 H3A Cl2 0.756(18) 2.462(18) 3.2141(18) 173(3) 2_776
O3 H3B Cl3 0.749(18) 2.398(19) 3.1355(19) 168(4) 2_666

loop_
_geom_torsion_atom_site_label_1
_geom_torsion_atom_site_label_2
_geom_torsion_atom_site_label_3
_geom_torsion_atom_site_label_4
_geom_torsion
_geom_torsion_site_symmetry_1
_geom_torsion_site_symmetry_4
O2 Ce1 Cl1 Ce1 160.14(5) . 2_666
O3 Ce1 Cl1 Ce1 78.69(5) . 2_666
O1 Ce1 Cl1 Ce1 -143.62(4) . 2_666
Cl1 Ce1 Cl1 Ce1 0.0 2_666 2_666
Cl3 Ce1 Cl1 Ce1 -84.345(19) . 2_666
Cl2 Ce1 Cl1 Ce1 -29.12(4) 2_676 2_666
Cl2 Ce1 Cl1 Ce1 114.95(2) . 2_666
O2 Ce1 Cl2 Ce1 157.12(5) . 2_676
O3 Ce1 Cl2 Ce1 -122.64(5) . 2_676
O1 Ce1 Cl2 Ce1 82.76(4) . 2_676
Cl1 Ce1 Cl2 Ce1 -62.20(2) 2_666 2_676
Cl3 Ce1 Cl2 Ce1 51.08(3) . 2_676
Cl2 Ce1 Cl2 Ce1 0.0 2_676 2_676
Cl1 Ce1 Cl2 Ce1 -159.993(19) . 2_676
O2 Ce1 O1 C1 -96.8(2) . .
O3 Ce1 O1 C1 -52.3(3) . .
Cl1 Ce1 O1 C1 105.6(2) 2_666 .
Cl3 Ce1 O1 C1 145.1(2) . .
Cl2 Ce1 O1 C1 58.9(2) 2_676 .
Cl1 Ce1 O1 C1 -151.9(2) . .
Cl2 Ce1 O1 C1 -14.5(2) . .
O3 Ce1 O2 C2 -112.6(2) . .
O1 Ce1 O2 C2 39.0(2) . .
Cl1 Ce1 O2 C2 -161.03(18) 2_666 .
Cl3 Ce1 O2 C2 100.3(2) . .
Cl2 Ce1 O2 C2 -2.9(3) 2_676 .
Cl1 Ce1 O2 C2 168.7(2) . .
Cl2 Ce1 O2 C2 -40.4(2) . .
